data_2011648
loop_
_publ_author_name
'Lynch, Daniel E.'
'McClenaghan, Ian'

_publ_section_title
;
 Ethyl 2-amino-4-phenyl-1,3-thiazole-5-carboxylate
;
_journal_issue 12
_journal_name_full 'Acta Crystallographica Section C'
_journal_page_first e586
_journal_page_last e586
_journal_paper_doi 10.1107/S0108270100015201
_journal_volume 56
_journal_year 2000
_chemical_formula_sum 'C12 H12 N2 O2 S'
_chemical_formula_weight 248.30
_chemical_melting_point 444.5(15)
_chemical_name_systematic
;
Ethyl-2-amino-4-phenyl-1,3-thiazole-5-carboxylate
;
_space_group_IT_number 14
_symmetry_cell_setting monoclinic
_symmetry_space_group_name_Hall '-P 2yn'
_symmetry_space_group_name_H-M 'P 1 21/n 1'
_audit_creation_method SHELXL97
_cell_angle_alpha 90.00
_cell_angle_beta 97.2427(15)
_cell_angle_gamma 90.00
_cell_formula_units_Z 4
_cell_length_a 10.3124(2)
_cell_length_b 8.6888(3)
_cell_length_c 13.3156(3)
_cell_measurement_reflns_used 3395
_cell_measurement_temperature 150(2)
_cell_measurement_theta_max 27.48
_cell_measurement_theta_min 2.91
_cell_volume 1183.59(5)
_computing_cell_refinement 'DENZO and COLLECT'
_computing_data_collection 'DENZO (Otwinowski & Minor, 1997) and COLLECT (Hooft, 1998)'
_computing_data_reduction 'DENZO and COLLECT'
_computing_publication_material SHELXL97
_computing_structure_refinement 'SHELXL97 (Sheldrick, 1997)'
_computing_structure_solution 'SHELXS97 (Sheldrick, 1997)'
_diffrn_ambient_temperature 150(2)
_diffrn_detector_area_resol_mean 9.091
_diffrn_measured_fraction_theta_full .964
_diffrn_measured_fraction_theta_max .964
_diffrn_measurement_device_type 'Enraf Nonius KappaCCD area-detector'
_diffrn_measurement_method '\f and \w scans'
_diffrn_radiation_monochromator graphite
_diffrn_radiation_source 'Enraf Nonius FR591 rotating anode'
_diffrn_radiation_type MoK\a
_diffrn_radiation_wavelength .71073
_diffrn_reflns_av_R_equivalents .0417
_diffrn_reflns_av_sigmaI/netI .0427
_diffrn_reflns_limit_h_max 12
_diffrn_reflns_limit_h_min -12
_diffrn_reflns_limit_k_max 11
_diffrn_reflns_limit_k_min -11
_diffrn_reflns_limit_l_max 17
_diffrn_reflns_limit_l_min -17
_diffrn_reflns_number 7275
_diffrn_reflns_theta_full 27.50
_diffrn_reflns_theta_max 27.50
_diffrn_reflns_theta_min 3.08
_diffrn_standards_decay_% 0
_diffrn_standards_number 0
_exptl_absorpt_coefficient_mu .264
_exptl_absorpt_correction_T_max .961
_exptl_absorpt_correction_T_min .949
_exptl_absorpt_correction_type multi-scan
_exptl_absorpt_process_details '(SORTAV; Blessing, 1995)'
_exptl_crystal_colour colourless
_exptl_crystal_density_diffrn 1.393
_exptl_crystal_density_method 'not measured'
_exptl_crystal_description block
_exptl_crystal_F_000 520
_exptl_crystal_size_max .20
_exptl_crystal_size_mid .15
_exptl_crystal_size_min .15
_refine_diff_density_max .230
_refine_diff_density_min -.337
_refine_ls_extinction_method none
_refine_ls_goodness_of_fit_ref 1.013
_refine_ls_hydrogen_treatment mixed
_refine_ls_matrix_type full
_refine_ls_number_parameters 163
_refine_ls_number_reflns 2633
_refine_ls_number_restraints 0
_refine_ls_restrained_S_all 1.013
_refine_ls_R_factor_all .043
_refine_ls_R_factor_gt .037
_refine_ls_shift/su_max .001
_refine_ls_shift/su_mean .000
_refine_ls_structure_factor_coef Fsqd
_refine_ls_weighting_details 'w = 1/[\s^2^(Fo^2^)+(0.0579P)^2^+0.3670P] where P = (Fo^2^+2Fc^2^)/3'
_refine_ls_weighting_scheme calc
_refine_ls_wR_factor_ref .102
_reflns_number_gt 2361
_reflns_number_total 2633
_reflns_threshold_expression I>2\s(I)
_cod_data_source_file qa0444.cif
_cod_data_source_block I
_cod_depositor_comments
;
The following automatic conversions were performed:

'_chemical_melting_point' value '443-446 K' was changed to
'444.5(15)' - the average value was taken and precision was
estimated.

Automatic conversion script
Id: cif_fix_values 1646 2011-03-28 12:23:43Z adriana 

The following automatic conversions were performed:

'_chemical_melting_point' value '443-446 K' was changed to
'444.5(15)' - the average value was taken and precision was
estimated.

'_exptl_absorpt_correction_type' value 'Multi-scan'
changed to 'multi-scan' according to
/home/saulius/struct/CIF-dictionaries/cif_core.dic dictionary named
'cif_core.dic' version 2.4.1 from 2010-06-29.

Automatic conversion script
Id: cif_fix_values 1715 2011-07-08 13:25:40Z adriana 
;
_cod_original_sg_symbol_H-M 'P 21/n'
_cod_database_code 2011648
_cod_database_fobs_code 2011648

loop_
_symmetry_equiv_pos_as_xyz
'x, y, z'
'-x+1/2, y+1/2, -z+1/2'
'-x, -y, -z'
'x-1/2, -y-1/2, z-1/2'

loop_
_atom_site_label
_atom_site_fract_x
_atom_site_fract_y
_atom_site_fract_z
_atom_site_U_iso_or_equiv
_atom_site_adp_type
_atom_site_calc_flag
_atom_site_refinement_flags
_atom_site_occupancy
_atom_site_disorder_assembly
_atom_site_disorder_group
_atom_site_type_symbol
S1 .24807(3) .18693(4) .84455(2) .02280(13) Uani d . 1 . . S
C2 .13295(13) .09723(16) .90882(10) .0218(3) Uani d . 1 . . C
N21 .07800(13) -.03581(15) .87752(10) .0282(3) Uani d . 1 . . N
H21 .021(2) -.078(3) .9142(15) .045(5) Uiso d . 1 . . H
H22 .0804(18) -.064(2) .8175(15) .036(5) Uiso d . 1 . . H
N3 .11005(11) .16755(13) .99316(8) .0211(3) Uani d . 1 . . N
C4 .26216(13) .33128(15) .93581(10) .0203(3) Uani d . 1 . . C
C41 .33249(12) .46830(16) .91062(9) .0212(3) Uani d . 1 . . C
O40 .39483(10) .47402(13) .83881(7) .0295(3) Uani d . 1 . . O
O41 .31899(10) .58702(12) .97100(8) .0286(2) Uani d . 1 . . O
C42 .38210(15) .73012(18) .94991(11) .0290(3) Uani d . 1 . . C
H421 .3399 .7754 .8858 .036 Uiso calc R 1 . . H
H422 .4757 .7126 .9440 .036 Uiso calc R 1 . . H
C43 .36748(19) .83485(19) 1.03686(13) .0378(4) Uani d . 1 . . C
H431 .2748 .8440 1.0453 .047 Uiso calc R 1 . . H
H432 .4024 .9367 1.0235 .047 Uiso calc R 1 . . H
H433 .4157 .7925 1.0988 .047 Uiso calc R 1 . . H
C5 .18140(12) .30015(15) 1.00820(9) .0187(3) Uani d . 1 . . C
C51 .16088(13) .39469(15) 1.09692(9) .0195(3) Uani d . 1 . . C
C52 .26394(13) .46232(17) 1.15876(9) .0239(3) Uani d . 1 . . C
H52 .3512 .4457 1.1454 .030 Uiso calc R 1 . . H
C53 .24025(15) .55370(19) 1.23964(11) .0303(3) Uani d . 1 . . C
H53 .3111 .6010 1.2808 .038 Uiso calc R 1 . . H
C54 .11377(15) .57624(19) 1.26067(11) .0309(3) Uani d . 1 . . C
H54 .0976 .6401 1.3157 .039 Uiso calc R 1 . . H
C55 .01093(14) .50597(18) 1.20168(10) .0267(3) Uani d . 1 . . C
H55 -.0758 .5197 1.2171 .033 Uiso calc R 1 . . H
C56 .03374(13) .41541(16) 1.11991(10) .0225(3) Uani d . 1 . . C
H56 -.0374 .3674 1.0795 .028 Uiso calc R 1 . . H

loop_
_atom_site_aniso_label
_atom_site_aniso_U_11
_atom_site_aniso_U_22
_atom_site_aniso_U_33
_atom_site_aniso_U_12
_atom_site_aniso_U_13
_atom_site_aniso_U_23
S1 .0254(2) .0238(2) .02088(19) -.00260(12) .00964(13) -.00198(12)
C2 .0227(7) .0233(7) .0202(6) -.0009(5) .0056(5) .0008(5)
N21 .0367(7) .0279(7) .0222(6) -.0103(5) .0119(5) -.0061(5)
N3 .0230(6) .0223(6) .0190(5) -.0028(4) .0061(4) -.0007(4)
C4 .0211(7) .0221(7) .0183(6) -.0008(5) .0047(5) -.0007(5)
C41 .0187(6) .0251(7) .0199(6) -.0013(5) .0033(5) .0014(5)
O40 .0345(6) .0313(6) .0256(5) -.0049(4) .0149(4) .0012(4)
O41 .0357(6) .0228(5) .0300(5) -.0098(4) .0149(4) -.0028(4)
C42 .0337(8) .0230(7) .0309(7) -.0083(6) .0068(6) .0033(6)
C43 .0485(10) .0276(8) .0373(9) -.0093(7) .0050(7) -.0040(7)
C5 .0177(6) .0208(7) .0179(6) -.0002(5) .0030(5) .0018(5)
C51 .0228(7) .0188(6) .0175(6) -.0004(5) .0055(5) .0027(5)
C52 .0221(7) .0284(8) .0215(6) -.0014(5) .0045(5) -.0007(5)
C53 .0322(8) .0342(8) .0243(7) -.0038(6) .0030(5) -.0064(6)
C54 .0402(8) .0308(8) .0231(7) .0022(6) .0094(6) -.0048(6)
C55 .0264(7) .0297(8) .0258(7) .0048(6) .0108(5) .0019(6)
C56 .0228(7) .0234(7) .0216(6) .0000(5) .0045(5) .0026(5)

loop_
_atom_type_symbol
_atom_type_description
_atom_type_scat_dispersion_real
_atom_type_scat_dispersion_imag
_atom_type_scat_source
C C .0033 .0016 'International Tables Vol C Tables 4.2.6.8 and 6.1.1.4'
H H .0000 .0000 'International Tables Vol C Tables 4.2.6.8 and 6.1.1.4'
N N .0061 .0033 'International Tables Vol C Tables 4.2.6.8 and 6.1.1.4'
O O .0106 .0060 'International Tables Vol C Tables 4.2.6.8 and 6.1.1.4'
S S .1246 .1234 'International Tables Vol C Tables 4.2.6.8 and 6.1.1.4'

loop_
_geom_angle_atom_site_label_1
_geom_angle_atom_site_label_2
_geom_angle_atom_site_label_3
_geom_angle
C2 S1 C4 88.94(6)
N3 C2 N21 123.46(12)
N3 C2 S1 114.65(10)
N21 C2 S1 121.79(10)
C2 N21 H21 118.3(14)
C2 N21 H22 119.1(13)
H21 N21 H22 120.2(19)
C2 N3 C5 111.24(11)
C5 C4 C41 133.21(13)
C5 C4 S1 110.03(10)
C41 C4 S1 115.41(9)
O40 C41 O41 123.37(13)
O40 C41 C4 122.80(13)
O41 C41 C4 113.79(11)
C41 O41 C42 117.82(11)
O41 C42 C43 106.32(12)
O41 C42 H421 110.5
C43 C42 H421 110.5
O41 C42 H422 110.5
C43 C42 H422 110.5
H421 C42 H422 108.7
C42 C43 H431 109.5
C42 C43 H432 109.5
H431 C43 H432 109.5
C42 C43 H433 109.5
H431 C43 H433 109.5
H432 C43 H433 109.5
N3 C5 C4 115.10(12)
N3 C5 C51 117.21(11)
C4 C5 C51 127.66(12)
C52 C51 C56 119.01(12)
C52 C51 C5 122.24(12)
C56 C51 C5 118.75(12)
C53 C52 C51 120.44(13)
C53 C52 H52 119.8
C51 C52 H52 119.8
C54 C53 C52 120.17(14)
C54 C53 H53 119.9
C52 C53 H53 119.9
C55 C54 C53 119.94(13)
C55 C54 H54 120.0
C53 C54 H54 120.0
C54 C55 C56 120.23(13)
C54 C55 H55 119.9
C56 C55 H55 119.9
C55 C56 C51 120.16(13)
C55 C56 H56 119.9
C51 C56 H56 119.9

loop_
_geom_bond_atom_site_label_1
_geom_bond_atom_site_label_2
_geom_bond_site_symmetry_2
_geom_bond_distance
_geom_bond_publ_flag
S1 C2 . 1.7336(14) ?
S1 C4 . 1.7396(13) ?
C2 N3 . 1.3256(17) ?
C2 N21 . 1.3310(19) ?
N21 H21 . .89(2) ?
N21 H22 . .838(19) ?
N3 C5 . 1.3681(18) ?
C4 C5 . 1.3779(18) ?
C4 C41 . 1.4550(19) ?
C41 O40 . 1.2188(16) ?
C41 O41 . 1.3259(17) ?
O41 C42 . 1.4472(17) ?
C42 C43 . 1.495(2) ?
C42 H421 . .9900 ?
C42 H422 . .9900 ?
C43 H431 . .9800 ?
C43 H432 . .9800 ?
C43 H433 . .9800 ?
C5 C51 . 1.4758(18) ?
C51 C52 . 1.3900(18) ?
C51 C56 . 1.3952(19) ?
C52 C53 . 1.384(2) ?
C52 H52 . .9500 ?
C53 C54 . 1.382(2) ?
C53 H53 . .9500 ?
C54 C55 . 1.380(2) ?
C54 H54 . .9500 ?
C55 C56 . 1.387(2) ?
C55 H55 . .9500 ?
C56 H56 . .9500 ?

loop_
_geom_hbond_atom_site_label_D
_geom_hbond_atom_site_label_H
_geom_hbond_atom_site_label_A
_geom_hbond_site_symmetry_A
_geom_hbond_distance_DH
_geom_hbond_distance_HA
_geom_hbond_distance_DA
_geom_hbond_angle_DHA
_geom_hbond_publ_flag
N21 H21 N3 3_557 .89(2) 2.09(2) 2.9797(17) 176.4(19) yes
N21 H22 O40 2_546 .838(19) 2.15(2) 2.9302(16) 154.0(18) yes

loop_
_geom_torsion_atom_site_label_1
_geom_torsion_atom_site_label_2
_geom_torsion_atom_site_label_3
_geom_torsion_atom_site_label_4
_geom_torsion
C4 S1 C2 N3 -1.73(11)
C4 S1 C2 N21 -178.45(12)
N21 C2 N3 C5 178.63(13)
S1 C2 N3 C5 1.98(15)
C2 S1 C4 C5 .98(10)
C2 S1 C4 C41 -167.54(11)
C5 C4 C41 O40 -176.12(14)
S1 C4 C41 O40 -10.98(18)
C5 C4 C41 O41 1.9(2)
S1 C4 C41 O41 167.04(9)
O40 C41 O41 C42 -.1(2)
C4 C41 O41 C42 -178.10(12)
C41 O41 C42 C43 -171.97(13)
C2 N3 C5 C4 -1.19(17)
C2 N3 C5 C51 177.10(11)
C41 C4 C5 N3 165.62(14)
S1 C4 C5 N3 -.11(15)
C41 C4 C5 C51 -12.5(2)
S1 C4 C5 C51 -178.18(11)
N3 C5 C51 C52 137.62(13)
C4 C5 C51 C52 -44.3(2)
N3 C5 C51 C56 -41.71(17)
C4 C5 C51 C56 136.33(14)
C56 C51 C52 C53 -2.5(2)
C5 C51 C52 C53 178.20(13)
C51 C52 C53 C54 1.2(2)
C52 C53 C54 C55 .8(2)
C53 C54 C55 C56 -1.4(2)
C54 C55 C56 C51 .1(2)
C52 C51 C56 C55 1.8(2)
C5 C51 C56 C55 -178.80(12)

loop_
_cod_related_entry_id
_cod_related_entry_database
_cod_related_entry_code
1 ChemSpider 65993
